data_4343421
loop_
_publ_author_name
'Fliedel, Christophe'
'Rosa, Vitor'
'Falceto, Andr\'es'
'Rosa, Patrick'
'Alvarez, Santiago'
'Braunstein, Pierre'

_publ_section_title
;
 Unsymmetrical Chelation of N-Thioether-Functionalized
 Bis(diphenylphosphino)amine-Type Ligands and Substituent Effects on the
 Nuclearity of Iron(II) Complexes: Structures, Magnetism, and Bonding.
;
_journal_issue 13
_journal_name_full 'Inorganic chemistry'
_journal_page_first 6547
_journal_page_last 6559
_journal_paper_doi 10.1021/acs.inorgchem.5b00834
_journal_volume 54
_journal_year 2015
_chemical_formula_moiety 'C56 H58 Cl4 Fe2 N2 P4 S2'
_chemical_formula_sum 'C56 H58 Cl4 Fe2 N2 P4 S2'
_chemical_formula_weight 1200.54
_chemical_name_systematic
;
 ?
;
_space_group_IT_number 2
_symmetry_cell_setting triclinic
_symmetry_space_group_name_Hall '-P 1'
_symmetry_space_group_name_H-M 'P -1'
_atom_sites_solution_hydrogens geom
_atom_sites_solution_primary direct
_atom_sites_solution_secondary difmap
_audit_creation_method SHELXL-97
_cell_angle_alpha 91.446(2)
_cell_angle_beta 92.284(2)
_cell_angle_gamma 90.945(2)
_cell_formula_units_Z 2
_cell_length_a 9.1061(3)
_cell_length_b 17.0094(7)
_cell_length_c 18.7819(8)
_cell_measurement_reflns_used 59783
_cell_measurement_temperature 173(2)
_cell_measurement_theta_max 27.485
_cell_measurement_theta_min 0.998
_cell_volume 2905.4(2)
_computing_cell_refinement 'Denzo (Nonius B.V., 1998)'
_computing_data_collection 'Collect (Nonius B.V., 1998)'
_computing_data_reduction 'Denzo (Nonius B.V., 1998)'
_computing_molecular_graphics 'PLATON 98 (Spek, 1998)'
_computing_publication_material 'SHELXL-97 (Sheldrick, 1997)'
_computing_structure_refinement 'SHELXL-97 (Sheldrick, 1997)'
_computing_structure_solution 'SHELXS-97 (Sheldrick, 1997)'
_diffrn_ambient_temperature 173(2)
_diffrn_measured_fraction_theta_full 0.980
_diffrn_measured_fraction_theta_max 0.972
_diffrn_measurement_device_type KappaCCD
_diffrn_measurement_method 'phi and omega scans'
_diffrn_radiation_monochromator graphite
_diffrn_radiation_source 'fine-focus sealed tube'
_diffrn_radiation_type MoK\a
_diffrn_radiation_wavelength 0.71073
_diffrn_reflns_av_R_equivalents 0.1148
_diffrn_reflns_av_sigmaI/netI 0.1074
_diffrn_reflns_limit_h_max 11
_diffrn_reflns_limit_h_min -11
_diffrn_reflns_limit_k_max 21
_diffrn_reflns_limit_k_min -22
_diffrn_reflns_limit_l_max 23
_diffrn_reflns_limit_l_min -24
_diffrn_reflns_number 31430
_diffrn_reflns_theta_full 26.00
_diffrn_reflns_theta_max 27.53
_diffrn_reflns_theta_min 1.09
_exptl_absorpt_coefficient_mu 0.903
_exptl_absorpt_correction_type none
_exptl_crystal_colour 'pale yellow'
_exptl_crystal_density_diffrn 1.372
_exptl_crystal_density_method 'not measured'
_exptl_crystal_description block
_exptl_crystal_F_000 1240
_exptl_crystal_size_max 0.20
_exptl_crystal_size_mid 0.20
_exptl_crystal_size_min 0.15
_refine_diff_density_max 1.535
_refine_diff_density_min -1.051
_refine_diff_density_rms 0.176
_refine_ls_extinction_method none
_refine_ls_goodness_of_fit_ref 1.113
_refine_ls_hydrogen_treatment constr
_refine_ls_matrix_type full
_refine_ls_number_parameters 603
_refine_ls_number_reflns 13006
_refine_ls_number_restraints 0
_refine_ls_restrained_S_all 1.113
_refine_ls_R_factor_all 0.1201
_refine_ls_R_factor_gt 0.0772
_refine_ls_shift/su_max 0.001
_refine_ls_shift/su_mean 0.000
_refine_ls_structure_factor_coef Fsqd
_refine_ls_weighting_details 'calc w=1/[\s^2^(Fo^2^)+(0.0915P)^2^+10.7689P] where P=(Fo^2^+2Fc^2^)/3'
_refine_ls_weighting_scheme calc
_refine_ls_wR_factor_gt 0.2112
_refine_ls_wR_factor_ref 0.2373
_reflns_number_gt 8788
_reflns_number_total 13006
_reflns_threshold_expression I>2sigma(I)
_cod_data_source_file ic5b00834_si_002.cif
_cod_data_source_block vitor11
_cod_depositor_comments
;
The following automatic conversions were performed:

'_symmetry_cell_setting' value 'Triclinic' changed to 'triclinic'
according to
/usr/data/users/saulius/crontab/automatic-downloads/rss-feeds/ACS/lib/dictionaries/cif_core.dic
dictionary named 'cif_core.dic' version 2.4.2 from 2011-04-26.

Automatic conversion script
Id: cif_fix_values 3271 2015-04-21 07:52:19Z andrius 

 Adding full bibliography for 4343421--4343423.cif.
;
_cod_database_code 4343421

loop_
_symmetry_equiv_pos_as_xyz
'x, y, z'
'-x, -y, -z'

loop_
_atom_site_label
_atom_site_type_symbol
_atom_site_fract_x
_atom_site_fract_y
_atom_site_fract_z
_atom_site_U_iso_or_equiv
_atom_site_adp_type
_atom_site_occupancy
_atom_site_symmetry_multiplicity
_atom_site_calc_flag
_atom_site_refinement_flags
C1 C 0.7186(6) -0.4398(4) 0.1941(3) 0.0302(13) Uani 1 1 d .
H1A H 0.7838 -0.4362 0.1533 0.036 Uiso 1 1 calc R
H1B H 0.6510 -0.4854 0.1846 0.036 Uiso 1 1 calc R
C2 C 0.8122(7) -0.4543(4) 0.2615(3) 0.0335(14) Uani 1 1 d .
H2A H 0.8934 -0.4149 0.2658 0.040 Uiso 1 1 calc R
H2B H 0.7512 -0.4477 0.3036 0.040 Uiso 1 1 calc R
C3 C 0.8754(7) -0.5361(4) 0.2604(3) 0.0337(14) Uani 1 1 d .
H3A H 0.9258 -0.5447 0.2152 0.040 Uiso 1 1 calc R
H3B H 0.7939 -0.5752 0.2616 0.040 Uiso 1 1 calc R
C4 C 0.8800(12) -0.5467(6) 0.4076(4) 0.072(3) Uani 1 1 d .
H4A H 0.8389 -0.4939 0.4106 0.108 Uiso 1 1 calc R
H4B H 0.9337 -0.5577 0.4524 0.108 Uiso 1 1 calc R
H4C H 0.8001 -0.5856 0.3993 0.108 Uiso 1 1 calc R
C5 C 0.3617(6) -0.4264(3) 0.1393(3) 0.0281(12) Uani 1 1 d .
C6 C 0.4120(7) -0.4196(4) 0.0711(3) 0.0334(14) Uani 1 1 d .
H6 H 0.4979 -0.3889 0.0640 0.040 Uiso 1 1 calc R
C7 C 0.3394(7) -0.4570(4) 0.0124(4) 0.0371(15) Uani 1 1 d .
H7 H 0.3762 -0.4524 -0.0339 0.045 Uiso 1 1 calc R
C8 C 0.2119(8) -0.5012(4) 0.0228(4) 0.0395(15) Uani 1 1 d .
H8 H 0.1612 -0.5270 -0.0165 0.047 Uiso 1 1 calc R
C9 C 0.1596(8) -0.5074(4) 0.0907(4) 0.0442(17) Uani 1 1 d .
H9 H 0.0728 -0.5376 0.0977 0.053 Uiso 1 1 calc R
C10 C 0.2321(7) -0.4703(4) 0.1480(4) 0.0362(15) Uani 1 1 d .
H10 H 0.1940 -0.4744 0.1941 0.043 Uiso 1 1 calc R
C11 C 0.4265(7) -0.4287(4) 0.2903(3) 0.0299(13) Uani 1 1 d .
C12 C 0.4305(7) -0.5107(4) 0.2876(3) 0.0352(14) Uani 1 1 d .
H12 H 0.4422 -0.5375 0.2432 0.042 Uiso 1 1 calc R
C13 C 0.4176(7) -0.5539(4) 0.3495(4) 0.0384(15) Uani 1 1 d .
H13 H 0.4211 -0.6097 0.3472 0.046 Uiso 1 1 calc R
C14 C 0.4001(9) -0.5157(5) 0.4127(4) 0.054(2) Uani 1 1 d .
H14 H 0.3910 -0.5452 0.4547 0.064 Uiso 1 1 calc R
C15 C 0.3952(12) -0.4340(5) 0.4171(4) 0.066(3) Uani 1 1 d .
H15 H 0.3843 -0.4078 0.4618 0.079 Uiso 1 1 calc R
C16 C 0.4065(10) -0.3912(4) 0.3555(4) 0.052(2) Uani 1 1 d .
H16 H 0.4004 -0.3355 0.3581 0.062 Uiso 1 1 calc R
C17 C 0.7997(6) -0.2829(3) 0.1049(3) 0.0261(12) Uani 1 1 d .
C18 C 0.7257(7) -0.2644(4) 0.0408(3) 0.0331(14) Uani 1 1 d .
H18 H 0.6282 -0.2455 0.0417 0.040 Uiso 1 1 calc R
C19 C 0.7915(8) -0.2732(4) -0.0229(4) 0.0398(15) Uani 1 1 d .
H19 H 0.7398 -0.2611 -0.0660 0.048 Uiso 1 1 calc R
C20 C 0.9356(7) -0.3001(4) -0.0241(4) 0.0388(15) Uani 1 1 d .
H20 H 0.9820 -0.3058 -0.0683 0.047 Uiso 1 1 calc R
C21 C 1.0109(7) -0.3183(4) 0.0383(4) 0.0370(15) Uani 1 1 d .
H21 H 1.1093 -0.3358 0.0371 0.044 Uiso 1 1 calc R
C22 C 0.9430(6) -0.3109(4) 0.1024(3) 0.0319(13) Uani 1 1 d .
H22 H 0.9940 -0.3251 0.1451 0.038 Uiso 1 1 calc R
C23 C 0.8324(6) -0.2482(4) 0.2569(3) 0.0297(13) Uani 1 1 d .
C24 C 0.9573(7) -0.2014(4) 0.2441(4) 0.0389(15) Uani 1 1 d .
H24 H 0.9821 -0.1913 0.1965 0.047 Uiso 1 1 calc R
C25 C 1.0443(8) -0.1700(5) 0.3003(5) 0.052(2) Uani 1 1 d .
H25 H 1.1284 -0.1385 0.2916 0.063 Uiso 1 1 calc R
C26 C 1.0073(9) -0.1852(5) 0.3690(5) 0.058(2) Uani 1 1 d .
H26 H 1.0669 -0.1637 0.4076 0.070 Uiso 1 1 calc R
C27 C 0.8864(10) -0.2307(5) 0.3835(4) 0.056(2) Uani 1 1 d .
H27 H 0.8632 -0.2402 0.4314 0.068 Uiso 1 1 calc R
C28 C 0.7974(8) -0.2631(4) 0.3270(3) 0.0380(15) Uani 1 1 d .
H28 H 0.7140 -0.2949 0.3364 0.046 Uiso 1 1 calc R
C29 C 0.8358(6) -0.9360(3) 0.3132(3) 0.0279(12) Uani 1 1 d .
H29A H 0.7761 -0.9306 0.3559 0.033 Uiso 1 1 calc R
H29B H 0.9041 -0.9799 0.3211 0.033 Uiso 1 1 calc R
C30 C 0.7329(7) -0.9573(4) 0.2484(3) 0.0311(13) Uani 1 1 d .
H30A H 0.6514 -0.9195 0.2457 0.037 Uiso 1 1 calc R
H30B H 0.7879 -0.9536 0.2042 0.037 Uiso 1 1 calc R
C31 C 0.6705(7) -1.0401(4) 0.2542(3) 0.0334(14) Uani 1 1 d .
H31A H 0.6317 -1.0461 0.3023 0.040 Uiso 1 1 calc R
H31B H 0.7506 -1.0781 0.2487 0.040 Uiso 1 1 calc R
C32 C 0.6205(10) -1.0535(5) 0.1067(4) 0.062(2) Uani 1 1 d .
H32A H 0.6365 -0.9977 0.0974 0.093 Uiso 1 1 calc R
H32B H 0.5617 -1.0782 0.0672 0.093 Uiso 1 1 calc R
H32C H 0.7156 -1.0795 0.1113 0.093 Uiso 1 1 calc R
C33 C 0.7439(6) -0.7584(4) 0.2259(3) 0.0296(13) Uani 1 1 d .
C34 C 0.8017(7) -0.7886(4) 0.1634(3) 0.0303(13) Uani 1 1 d .
H34 H 0.8875 -0.8196 0.1653 0.036 Uiso 1 1 calc R
C35 C 0.7314(7) -0.7726(4) 0.0977(3) 0.0401(16) Uani 1 1 d .
H35 H 0.7685 -0.7942 0.0550 0.048 Uiso 1 1 calc R
C36 C 0.6099(8) -0.7262(4) 0.0943(4) 0.0429(17) Uani 1 1 d .
H36 H 0.5642 -0.7149 0.0495 0.051 Uiso 1 1 calc R
C37 C 0.5536(8) -0.6957(4) 0.1568(4) 0.0430(16) Uani 1 1 d .
H37 H 0.4684 -0.6641 0.1546 0.052 Uiso 1 1 calc R
C38 C 0.6207(7) -0.7109(4) 0.2220(4) 0.0340(14) Uani 1 1 d .
H38 H 0.5829 -0.6890 0.2644 0.041 Uiso 1 1 calc R
C39 C 0.7208(6) -0.7756(3) 0.3798(3) 0.0275(12) Uani 1 1 d .
C40 C 0.5743(6) -0.8017(4) 0.3694(3) 0.0326(14) Uani 1 1 d .
H40 H 0.5362 -0.8161 0.3230 0.039 Uiso 1 1 calc R
C41 C 0.4851(7) -0.8064(4) 0.4280(4) 0.0363(15) Uani 1 1 d .
H41 H 0.3858 -0.8240 0.4214 0.044 Uiso 1 1 calc R
C42 C 0.5403(7) -0.7855(4) 0.4954(3) 0.0380(15) Uani 1 1 d .
H42 H 0.4786 -0.7889 0.5348 0.046 Uiso 1 1 calc R
C43 C 0.6832(7) -0.7597(4) 0.5061(3) 0.0380(15) Uani 1 1 d .
H43 H 0.7205 -0.7459 0.5527 0.046 Uiso 1 1 calc R
C44 C 0.7735(6) -0.7538(4) 0.4480(3) 0.0319(13) Uani 1 1 d .
H44 H 0.8718 -0.7348 0.4552 0.038 Uiso 1 1 calc R
C45 C 1.1550(10) -0.9114(5) 0.2186(4) 0.0616(10) Uani 1 1 d .
C46 C 1.2487(10) -0.8726(5) 0.1742(4) 0.0616(10) Uani 1 1 d .
H46 H 1.2873 -0.8220 0.1878 0.074 Uiso 1 1 calc R
C47 C 1.2862(10) -0.9076(5) 0.1098(4) 0.0616(10) Uani 1 1 d .
H47 H 1.3536 -0.8819 0.0804 0.074 Uiso 1 1 calc R
C48 C 1.2251(10) -0.9800(5) 0.0886(5) 0.0616(10) Uani 1 1 d .
H48 H 1.2451 -1.0021 0.0432 0.074 Uiso 1 1 calc R
C49 C 1.1343(10) -1.0208(5) 0.1337(4) 0.0616(10) Uani 1 1 d .
H49 H 1.0951 -1.0712 0.1199 0.074 Uiso 1 1 calc R
C50 C 1.1024(10) -0.9865(5) 0.1987(4) 0.0616(10) Uani 1 1 d .
H50 H 1.0434 -1.0147 0.2303 0.074 Uiso 1 1 calc R
C51 C 1.1717(6) -0.9254(3) 0.3704(3) 0.0283(12) Uani 1 1 d .
C52 C 1.2806(7) -0.9800(4) 0.3616(3) 0.0343(14) Uani 1 1 d .
H52 H 1.3168 -0.9897 0.3155 0.041 Uiso 1 1 calc R
C53 C 1.3379(8) -1.0208(4) 0.4193(4) 0.0412(16) Uani 1 1 d .
H53 H 1.4135 -1.0577 0.4124 0.049 Uiso 1 1 calc R
C54 C 1.2853(7) -1.0079(4) 0.4863(4) 0.0402(16) Uani 1 1 d .
H54 H 1.3247 -1.0360 0.5256 0.048 Uiso 1 1 calc R
C55 C 1.1754(8) -0.9543(4) 0.4965(4) 0.0399(15) Uani 1 1 d .
H55 H 1.1384 -0.9459 0.5426 0.048 Uiso 1 1 calc R
C56 C 1.1191(7) -0.9128(4) 0.4395(3) 0.0323(13) Uani 1 1 d .
H56 H 1.0444 -0.8754 0.4468 0.039 Uiso 1 1 calc R
N1 N 0.6319(5) -0.3678(3) 0.1985(3) 0.0264(10) Uani 1 1 d .
N2 N 0.9224(5) -0.8629(3) 0.3059(2) 0.0254(10) Uani 1 1 d .
P1 P 0.44669(16) -0.36725(9) 0.21278(8) 0.0255(3) Uani 1 1 d .
P2 P 0.69804(15) -0.27532(9) 0.18575(8) 0.0242(3) Uani 1 1 d .
P3 P 0.85046(15) -0.77164(9) 0.30935(8) 0.0246(3) Uani 1 1 d .
P4 P 1.10994(16) -0.85920(9) 0.30135(8) 0.0267(3) Uani 1 1 d .
S1 S 1.0045(2) -0.55209(10) 0.33466(10) 0.0411(4) Uani 1 1 d .
S2 S 0.52497(18) -1.06310(9) 0.18793(9) 0.0360(4) Uani 1 1 d .
Cl1 Cl 1.16641(19) -0.66857(10) 0.21274(8) 0.0394(4) Uani 1 1 d .
Cl2 Cl 1.16827(16) -0.69420(9) 0.43542(8) 0.0347(3) Uani 1 1 d .
Cl3 Cl 0.43470(18) -1.18348(9) 0.31660(8) 0.0383(4) Uani 1 1 d .
Cl4 Cl 0.32930(18) -1.20844(10) 0.09500(9) 0.0395(4) Uani 1 1 d .
Fe1 Fe 1.08333(9) -0.69650(5) 0.32077(4) 0.0275(2) Uani 1 1 d .
Fe2 Fe 0.46073(9) -1.21044(5) 0.19935(4) 0.0265(2) Uani 1 1 d .

loop_
_atom_site_aniso_label
_atom_site_aniso_U_11
_atom_site_aniso_U_22
_atom_site_aniso_U_33
_atom_site_aniso_U_23
_atom_site_aniso_U_13
_atom_site_aniso_U_12
C1 0.030(3) 0.030(3) 0.031(3) -0.001(3) 0.006(2) 0.001(2)
C2 0.030(3) 0.036(3) 0.035(3) 0.002(3) -0.001(3) 0.007(3)
C3 0.034(3) 0.032(3) 0.035(3) -0.004(3) -0.001(3) 0.001(3)
C4 0.108(8) 0.076(6) 0.033(4) -0.004(4) 0.007(5) 0.043(6)
C5 0.027(3) 0.027(3) 0.030(3) 0.001(2) -0.003(2) 0.000(2)
C6 0.032(3) 0.035(3) 0.033(3) -0.003(3) 0.007(3) -0.002(3)
C7 0.042(4) 0.037(4) 0.033(3) -0.002(3) 0.005(3) 0.000(3)
C8 0.053(4) 0.036(4) 0.028(3) -0.008(3) -0.003(3) -0.003(3)
C9 0.041(4) 0.044(4) 0.047(4) 0.004(3) -0.002(3) -0.014(3)
C10 0.035(3) 0.041(4) 0.032(3) 0.004(3) 0.005(3) -0.011(3)
C11 0.033(3) 0.029(3) 0.028(3) 0.000(2) 0.002(2) -0.005(2)
C12 0.037(3) 0.040(4) 0.029(3) 0.001(3) 0.007(3) -0.001(3)
C13 0.039(3) 0.035(4) 0.042(4) 0.009(3) 0.007(3) -0.006(3)
C14 0.069(5) 0.050(5) 0.041(4) 0.013(4) 0.000(4) -0.018(4)
C15 0.122(8) 0.051(5) 0.025(4) 0.000(3) 0.015(4) -0.010(5)
C16 0.089(6) 0.035(4) 0.032(4) -0.002(3) 0.018(4) -0.008(4)
C17 0.022(3) 0.028(3) 0.028(3) -0.002(2) 0.005(2) -0.003(2)
C18 0.032(3) 0.041(4) 0.027(3) 0.002(3) 0.003(2) -0.004(3)
C19 0.045(4) 0.043(4) 0.031(3) 0.002(3) 0.004(3) -0.007(3)
C20 0.042(4) 0.042(4) 0.034(4) -0.002(3) 0.016(3) -0.009(3)
C21 0.028(3) 0.040(4) 0.043(4) -0.013(3) 0.014(3) -0.006(3)
C22 0.025(3) 0.038(4) 0.032(3) -0.005(3) 0.002(2) -0.005(2)
C23 0.029(3) 0.031(3) 0.029(3) -0.002(2) 0.000(2) 0.005(2)
C24 0.030(3) 0.042(4) 0.044(4) -0.009(3) -0.002(3) 0.000(3)
C25 0.037(4) 0.056(5) 0.062(5) -0.017(4) -0.009(4) 0.001(3)
C26 0.057(5) 0.056(5) 0.060(5) -0.022(4) -0.027(4) 0.008(4)
C27 0.080(6) 0.060(5) 0.028(4) -0.006(3) -0.010(4) 0.015(4)
C28 0.045(4) 0.038(4) 0.030(3) -0.002(3) -0.004(3) 0.004(3)
C29 0.029(3) 0.028(3) 0.027(3) 0.000(2) 0.005(2) -0.006(2)
C30 0.031(3) 0.034(3) 0.028(3) -0.002(3) 0.002(2) -0.006(3)
C31 0.031(3) 0.031(3) 0.037(4) -0.001(3) -0.001(3) -0.004(3)
C32 0.082(6) 0.061(5) 0.041(4) -0.004(4) 0.007(4) -0.029(5)
C33 0.031(3) 0.033(3) 0.025(3) 0.002(2) -0.001(2) -0.004(2)
C34 0.032(3) 0.036(3) 0.022(3) -0.001(2) 0.004(2) -0.002(3)
C35 0.036(3) 0.060(5) 0.024(3) -0.001(3) -0.002(3) -0.007(3)
C36 0.046(4) 0.055(4) 0.027(3) 0.007(3) -0.005(3) -0.011(3)
C37 0.042(4) 0.047(4) 0.039(4) 0.007(3) -0.012(3) 0.002(3)
C38 0.028(3) 0.036(3) 0.038(4) 0.000(3) 0.003(3) 0.000(3)
C39 0.027(3) 0.028(3) 0.028(3) -0.002(2) 0.004(2) -0.001(2)
C40 0.026(3) 0.040(4) 0.032(3) -0.009(3) 0.006(2) -0.004(3)
C41 0.025(3) 0.046(4) 0.038(4) -0.008(3) 0.006(3) -0.007(3)
C42 0.036(3) 0.050(4) 0.030(3) 0.000(3) 0.016(3) 0.003(3)
C43 0.034(3) 0.054(4) 0.025(3) -0.006(3) 0.003(3) 0.002(3)
C44 0.023(3) 0.043(4) 0.030(3) -0.002(3) 0.003(2) -0.002(3)
C45 0.074(2) 0.064(2) 0.049(2) -0.0046(17) 0.0213(17) 0.0206(19)
C46 0.074(2) 0.064(2) 0.049(2) -0.0046(17) 0.0213(17) 0.0206(19)
C47 0.074(2) 0.064(2) 0.049(2) -0.0046(17) 0.0213(17) 0.0206(19)
C48 0.074(2) 0.064(2) 0.049(2) -0.0046(17) 0.0213(17) 0.0206(19)
C49 0.074(2) 0.064(2) 0.049(2) -0.0046(17) 0.0213(17) 0.0206(19)
C50 0.074(2) 0.064(2) 0.049(2) -0.0046(17) 0.0213(17) 0.0206(19)
C51 0.028(3) 0.027(3) 0.029(3) -0.001(2) 0.001(2) -0.004(2)
C52 0.033(3) 0.038(4) 0.032(3) -0.007(3) 0.004(3) 0.003(3)
C53 0.045(4) 0.042(4) 0.037(4) -0.002(3) -0.001(3) 0.012(3)
C54 0.039(4) 0.046(4) 0.035(4) 0.005(3) -0.004(3) 0.004(3)
C55 0.047(4) 0.046(4) 0.027(3) 0.003(3) 0.005(3) 0.004(3)
C56 0.030(3) 0.040(4) 0.027(3) 0.002(3) 0.004(2) 0.001(3)
N1 0.026(2) 0.029(3) 0.024(2) 0.002(2) 0.0018(19) 0.0005(19)
N2 0.024(2) 0.031(3) 0.021(2) -0.002(2) 0.0017(18) -0.0041(19)
P1 0.0269(7) 0.0269(8) 0.0230(7) -0.0011(6) 0.0044(6) -0.0022(6)
P2 0.0219(7) 0.0282(8) 0.0224(7) -0.0014(6) 0.0018(5) -0.0015(6)
P3 0.0223(7) 0.0295(8) 0.0220(7) -0.0019(6) 0.0039(5) -0.0025(6)
P4 0.0235(7) 0.0302(8) 0.0266(8) 0.0007(6) 0.0049(6) -0.0015(6)
S1 0.0456(9) 0.0347(9) 0.0422(10) -0.0009(7) -0.0079(8) 0.0051(7)
S2 0.0378(8) 0.0311(8) 0.0383(9) -0.0023(7) -0.0040(7) -0.0059(6)
Cl1 0.0485(9) 0.0383(9) 0.0324(8) 0.0039(7) 0.0145(7) -0.0018(7)
Cl2 0.0334(7) 0.0410(9) 0.0295(8) 0.0038(6) -0.0017(6) -0.0019(6)
Cl3 0.0486(9) 0.0370(9) 0.0296(8) -0.0080(6) 0.0134(7) -0.0049(7)
Cl4 0.0413(8) 0.0387(9) 0.0371(9) -0.0043(7) -0.0116(7) -0.0011(7)
Fe1 0.0244(4) 0.0323(5) 0.0258(4) 0.0030(3) 0.0028(3) -0.0030(3)
Fe2 0.0237(4) 0.0308(5) 0.0247(4) -0.0049(3) 0.0015(3) -0.0011(3)

loop_
_atom_type_symbol
_atom_type_description
_atom_type_scat_dispersion_real
_atom_type_scat_dispersion_imag
_atom_type_scat_source
C C 0.0033 0.0016 'International Tables Vol C Tables 4.2.6.8 and 6.1.1.4'
H H 0.0000 0.0000 'International Tables Vol C Tables 4.2.6.8 and 6.1.1.4'
N N 0.0061 0.0033 'International Tables Vol C Tables 4.2.6.8 and 6.1.1.4'
P P 0.1023 0.0942 'International Tables Vol C Tables 4.2.6.8 and 6.1.1.4'
S S 0.1246 0.1234 'International Tables Vol C Tables 4.2.6.8 and 6.1.1.4'
Cl Cl 0.1484 0.1585 'International Tables Vol C Tables 4.2.6.8 and 6.1.1.4'
Fe Fe 0.3463 0.8444 'International Tables Vol C Tables 4.2.6.8 and 6.1.1.4'

loop_
_geom_angle_atom_site_label_1
_geom_angle_atom_site_label_2
_geom_angle_atom_site_label_3
_geom_angle
_geom_angle_site_symmetry_1
_geom_angle_site_symmetry_3
N1 C1 C2 113.4(5) . .
N1 C1 H1A 108.9 . .
C2 C1 H1A 108.9 . .
N1 C1 H1B 108.9 . .
C2 C1 H1B 108.9 . .
H1A C1 H1B 107.7 . .
C3 C2 C1 111.5(5) . .
C3 C2 H2A 109.3 . .
C1 C2 H2A 109.3 . .
C3 C2 H2B 109.3 . .
C1 C2 H2B 109.3 . .
H2A C2 H2B 108.0 . .
C2 C3 S1 113.0(4) . .
C2 C3 H3A 109.0 . .
S1 C3 H3A 109.0 . .
C2 C3 H3B 109.0 . .
S1 C3 H3B 109.0 . .
H3A C3 H3B 107.8 . .
S1 C4 H4A 109.5 . .
S1 C4 H4B 109.5 . .
H4A C4 H4B 109.5 . .
S1 C4 H4C 109.5 . .
H4A C4 H4C 109.5 . .
H4B C4 H4C 109.5 . .
C6 C5 C10 118.1(6) . .
C6 C5 P1 120.0(5) . .
C10 C5 P1 121.2(5) . .
C5 C6 C7 121.6(6) . .
C5 C6 H6 119.2 . .
C7 C6 H6 119.2 . .
C6 C7 C8 119.0(6) . .
C6 C7 H7 120.5 . .
C8 C7 H7 120.5 . .
C9 C8 C7 119.8(6) . .
C9 C8 H8 120.1 . .
C7 C8 H8 120.1 . .
C10 C9 C8 120.5(6) . .
C10 C9 H9 119.7 . .
C8 C9 H9 119.7 . .
C9 C10 C5 120.9(6) . .
C9 C10 H10 119.5 . .
C5 C10 H10 119.5 . .
C16 C11 C12 118.5(6) . .
C16 C11 P1 117.7(5) . .
C12 C11 P1 123.8(5) . .
C11 C12 C13 120.7(6) . .
C11 C12 H12 119.7 . .
C13 C12 H12 119.7 . .
C14 C13 C12 119.6(7) . .
C14 C13 H13 120.2 . .
C12 C13 H13 120.2 . .
C13 C14 C15 121.0(7) . .
C13 C14 H14 119.5 . .
C15 C14 H14 119.5 . .
C16 C15 C14 119.3(7) . .
C16 C15 H15 120.3 . .
C14 C15 H15 120.3 . .
C11 C16 C15 120.9(7) . .
C11 C16 H16 119.6 . .
C15 C16 H16 119.6 . .
C22 C17 C18 118.5(5) . .
C22 C17 P2 123.9(5) . .
C18 C17 P2 117.4(4) . .
C19 C18 C17 121.1(6) . .
C19 C18 H18 119.5 . .
C17 C18 H18 119.5 . .
C18 C19 C20 119.5(6) . .
C18 C19 H19 120.2 . .
C20 C19 H19 120.2 . .
C21 C20 C19 120.5(6) . .
C21 C20 H20 119.7 . .
C19 C20 H20 119.7 . .
C22 C21 C20 119.8(6) . .
C22 C21 H21 120.1 . .
C20 C21 H21 120.1 . .
C21 C22 C17 120.6(6) . .
C21 C22 H22 119.7 . .
C17 C22 H22 119.7 . .
C28 C23 C24 119.3(6) . .
C28 C23 P2 118.3(5) . .
C24 C23 P2 121.5(5) . .
C25 C24 C23 120.6(7) . .
C25 C24 H24 119.7 . .
C23 C24 H24 119.7 . .
C26 C25 C24 119.1(8) . .
C26 C25 H25 120.5 . .
C24 C25 H25 120.5 . .
C27 C26 C25 121.9(7) . .
C27 C26 H26 119.0 . .
C25 C26 H26 119.0 . .
C26 C27 C28 119.6(7) . .
C26 C27 H27 120.2 . .
C28 C27 H27 120.2 . .
C23 C28 C27 119.5(7) . .
C23 C28 H28 120.2 . .
C27 C28 H28 120.2 . .
N2 C29 C30 114.2(5) . .
N2 C29 H29A 108.7 . .
C30 C29 H29A 108.7 . .
N2 C29 H29B 108.7 . .
C30 C29 H29B 108.7 . .
H29A C29 H29B 107.6 . .
C31 C30 C29 110.5(5) . .
C31 C30 H30A 109.5 . .
C29 C30 H30A 109.5 . .
C31 C30 H30B 109.5 . .
C29 C30 H30B 109.5 . .
H30A C30 H30B 108.1 . .
C30 C31 S2 112.8(4) . .
C30 C31 H31A 109.0 . .
S2 C31 H31A 109.0 . .
C30 C31 H31B 109.0 . .
S2 C31 H31B 109.0 . .
H31A C31 H31B 107.8 . .
S2 C32 H32A 109.5 . .
S2 C32 H32B 109.5 . .
H32A C32 H32B 109.5 . .
S2 C32 H32C 109.5 . .
H32A C32 H32C 109.5 . .
H32B C32 H32C 109.5 . .
C38 C33 C34 119.7(6) . .
C38 C33 P3 122.2(5) . .
C34 C33 P3 117.5(5) . .
C33 C34 C35 119.1(6) . .
C33 C34 H34 120.4 . .
C35 C34 H34 120.4 . .
C36 C35 C34 120.8(6) . .
C36 C35 H35 119.6 . .
C34 C35 H35 119.6 . .
C35 C36 C37 119.7(6) . .
C35 C36 H36 120.1 . .
C37 C36 H36 120.1 . .
C38 C37 C36 120.4(7) . .
C38 C37 H37 119.8 . .
C36 C37 H37 119.8 . .
C37 C38 C33 120.2(6) . .
C37 C38 H38 119.9 . .
C33 C38 H38 119.9 . .
C44 C39 C40 119.3(5) . .
C44 C39 P3 116.8(4) . .
C40 C39 P3 123.8(5) . .
C41 C40 C39 119.3(6) . .
C41 C40 H40 120.3 . .
C39 C40 H40 120.3 . .
C42 C41 C40 120.4(6) . .
C42 C41 H41 119.8 . .
C40 C41 H41 119.8 . .
C43 C42 C41 120.7(6) . .
C43 C42 H42 119.6 . .
C41 C42 H42 119.6 . .
C42 C43 C44 119.7(6) . .
C42 C43 H43 120.1 . .
C44 C43 H43 120.1 . .
C39 C44 C43 120.5(6) . .
C39 C44 H44 119.7 . .
C43 C44 H44 119.7 . .
C46 C45 C50 119.1(8) . .
C46 C45 P4 116.7(7) . .
C50 C45 P4 124.3(7) . .
C45 C46 C47 120.3(9) . .
C45 C46 H46 119.9 . .
C47 C46 H46 119.9 . .
C48 C47 C46 119.8(9) . .
C48 C47 H47 120.1 . .
C46 C47 H47 120.1 . .
C47 C48 C49 120.5(8) . .
C47 C48 H48 119.8 . .
C49 C48 H48 119.8 . .
C50 C49 C48 118.9(9) . .
C50 C49 H49 120.5 . .
C48 C49 H49 120.5 . .
C49 C50 C45 121.2(8) . .
C49 C50 H50 119.4 . .
C45 C50 H50 119.4 . .
C52 C51 C56 118.2(6) . .
C52 C51 P4 123.7(5) . .
C56 C51 P4 117.5(4) . .
C51 C52 C53 120.9(6) . .
C51 C52 H52 119.6 . .
C53 C52 H52 119.6 . .
C54 C53 C52 120.3(6) . .
C54 C53 H53 119.9 . .
C52 C53 H53 119.9 . .
C53 C54 C55 120.0(6) . .
C53 C54 H54 120.0 . .
C55 C54 H54 120.0 . .
C54 C55 C56 119.9(6) . .
C54 C55 H55 120.0 . .
C56 C55 H55 120.0 . .
C55 C56 C51 120.7(6) . .
C55 C56 H56 119.7 . .
C51 C56 H56 119.7 . .
C1 N1 P2 124.9(4) . .
C1 N1 P1 123.8(4) . .
P2 N1 P1 111.1(3) . .
C29 N2 P3 123.9(4) . .
C29 N2 P4 124.2(4) . .
P3 N2 P4 111.7(3) . .
N1 P1 C5 105.2(3) . .
N1 P1 C11 104.2(3) . .
C5 P1 C11 103.8(3) . .
N1 P1 Fe2 87.28(17) . 1_565
C5 P1 Fe2 118.10(19) . 1_565
C11 P1 Fe2 131.9(2) . 1_565
N1 P2 C17 105.0(3) . .
N1 P2 C23 109.6(3) . .
C17 P2 C23 106.1(3) . .
N1 P2 Fe2 95.31(17) . 1_565
C17 P2 Fe2 126.41(19) . 1_565
C23 P2 Fe2 112.80(19) . 1_565
N2 P3 C39 104.5(2) . .
N2 P3 C33 107.5(3) . .
C39 P3 C33 107.1(3) . .
N2 P3 Fe1 97.69(16) . .
C39 P3 Fe1 123.0(2) . .
C33 P3 Fe1 115.02(19) . .
N2 P4 C51 103.4(2) . .
N2 P4 C45 106.8(4) . .
C51 P4 C45 103.4(3) . .
N2 P4 Fe1 85.61(17) . .
C51 P4 Fe1 124.6(2) . .
C45 P4 Fe1 126.5(3) . .
C4 S1 C3 99.6(4) . .
C4 S1 Fe1 107.5(3) . .
C3 S1 Fe1 105.5(2) . .
C32 S2 C31 101.4(4) . .
C32 S2 Fe2 106.9(3) . .
C31 S2 Fe2 106.6(2) . .
Cl1 Fe1 Cl2 138.31(7) . .
Cl1 Fe1 P3 110.87(7) . .
Cl2 Fe1 P3 109.76(6) . .
Cl1 Fe1 S1 88.76(6) . .
Cl2 Fe1 S1 90.08(6) . .
P3 Fe1 S1 104.29(6) . .
Cl1 Fe1 P4 94.23(6) . .
Cl2 Fe1 P4 94.81(6) . .
P3 Fe1 P4 64.55(5) . .
S1 Fe1 P4 168.78(6) . .
Cl4 Fe2 Cl3 139.87(7) . .
Cl4 Fe2 P2 111.59(6) . 1_545
Cl3 Fe2 P2 108.10(6) . 1_545
Cl4 Fe2 S2 89.86(6) . .
Cl3 Fe2 S2 86.52(6) . .
P2 Fe2 S2 103.57(6) 1_545 .
Cl4 Fe2 P1 95.82(6) . 1_545
Cl3 Fe2 P1 94.61(6) . 1_545
P2 Fe2 P1 66.27(5) 1_545 1_545
S2 Fe2 P1 169.63(6) . 1_545

loop_
_geom_bond_atom_site_label_1
_geom_bond_atom_site_label_2
_geom_bond_distance
_geom_bond_site_symmetry_2
C1 N1 1.471(7) .
C1 C2 1.525(8) .
C1 H1A 0.9900 .
C1 H1B 0.9900 .
C2 C3 1.514(8) .
C2 H2A 0.9900 .
C2 H2B 0.9900 .
C3 S1 1.817(6) .
C3 H3A 0.9900 .
C3 H3B 0.9900 .
C4 S1 1.815(9) .
C4 H4A 0.9800 .
C4 H4B 0.9800 .
C4 H4C 0.9800 .
C5 C6 1.385(8) .
C5 C10 1.403(8) .
C5 P1 1.825(6) .
C6 C7 1.395(9) .
C6 H6 0.9500 .
C7 C8 1.397(10) .
C7 H7 0.9500 .
C8 C9 1.383(10) .
C8 H8 0.9500 .
C9 C10 1.375(10) .
C9 H9 0.9500 .
C10 H10 0.9500 .
C11 C16 1.386(9) .
C11 C12 1.396(9) .
C11 P1 1.827(6) .
C12 C13 1.399(9) .
C12 H12 0.9500 .
C13 C14 1.355(11) .
C13 H13 0.9500 .
C14 C15 1.392(11) .
C14 H14 0.9500 .
C15 C16 1.389(10) .
C15 H15 0.9500 .
C16 H16 0.9500 .
C17 C22 1.399(8) .
C17 C18 1.401(8) .
C17 P2 1.813(6) .
C18 C19 1.364(9) .
C18 H18 0.9500 .
C19 C20 1.397(10) .
C19 H19 0.9500 .
C20 C21 1.379(10) .
C20 H20 0.9500 .
C21 C22 1.378(8) .
C21 H21 0.9500 .
C22 H22 0.9500 .
C23 C28 1.396(9) .
C23 C24 1.410(9) .
C23 P2 1.820(6) .
C24 C25 1.385(10) .
C24 H24 0.9500 .
C25 C26 1.377(12) .
C25 H25 0.9500 .
C26 C27 1.375(12) .
C26 H26 0.9500 .
C27 C28 1.405(10) .
C27 H27 0.9500 .
C28 H28 0.9500 .
C29 N2 1.474(7) .
C29 C30 1.538(8) .
C29 H29A 0.9900 .
C29 H29B 0.9900 .
C30 C31 1.518(8) .
C30 H30A 0.9900 .
C30 H30B 0.9900 .
C31 S2 1.813(6) .
C31 H31A 0.9900 .
C31 H31B 0.9900 .
C32 S2 1.795(8) .
C32 H32A 0.9800 .
C32 H32B 0.9800 .
C32 H32C 0.9800 .
C33 C38 1.394(9) .
C33 C34 1.395(8) .
C33 P3 1.831(6) .
C34 C35 1.401(9) .
C34 H34 0.9500 .
C35 C36 1.371(10) .
C35 H35 0.9500 .
C36 C37 1.392(10) .
C36 H36 0.9500 .
C37 C38 1.378(9) .
C37 H37 0.9500 .
C38 H38 0.9500 .
C39 C44 1.390(8) .
C39 C40 1.404(8) .
C39 P3 1.810(6) .
C40 C41 1.397(8) .
C40 H40 0.9500 .
C41 C42 1.379(9) .
C41 H41 0.9500 .
C42 C43 1.372(9) .
C42 H42 0.9500 .
C43 C44 1.396(8) .
C43 H43 0.9500 .
C44 H44 0.9500 .
C45 C46 1.387(12) .
C45 C50 1.395(13) .
C45 P4 1.834(8) .
C46 C47 1.393(11) .
C46 H46 0.9500 .
C47 C48 1.385(13) .
C47 H47 0.9500 .
C48 C49 1.395(12) .
C48 H48 0.9500 .
C49 C50 1.382(11) .
C49 H49 0.9500 .
C50 H50 0.9500 .
C51 C52 1.382(8) .
C51 C56 1.413(8) .
C51 P4 1.817(6) .
C52 C53 1.390(9) .
C52 H52 0.9500 .
C53 C54 1.379(9) .
C53 H53 0.9500 .
C54 C55 1.382(9) .
C54 H54 0.9500 .
C55 C56 1.384(9) .
C55 H55 0.9500 .
C56 H56 0.9500 .
N1 P2 1.702(5) .
N1 P1 1.718(5) .
N2 P3 1.696(5) .
N2 P4 1.713(5) .
P1 Fe2 2.6869(17) 1_565
P2 Fe2 2.4620(16) 1_565
P3 Fe1 2.4570(16) .
P4 Fe1 2.7980(18) .
S1 Fe1 2.5803(19) .
S2 Fe2 2.5804(18) .
Cl1 Fe1 2.2524(17) .
Cl2 Fe1 2.2581(17) .
Cl3 Fe2 2.2605(17) .
Cl4 Fe2 2.2567(18) .
Fe2 P2 2.4620(16) 1_545
Fe2 P1 2.6869(17) 1_545

loop_
_geom_torsion_atom_site_label_1
_geom_torsion_atom_site_label_2
_geom_torsion_atom_site_label_3
_geom_torsion_atom_site_label_4
_geom_torsion
_geom_torsion_site_symmetry_4
N1 C1 C2 C3 168.7(5) .
C1 C2 C3 S1 173.3(4) .
C10 C5 C6 C7 -1.8(9) .
P1 C5 C6 C7 -172.6(5) .
C5 C6 C7 C8 0.9(10) .
C6 C7 C8 C9 0.0(10) .
C7 C8 C9 C10 0.0(11) .
C8 C9 C10 C5 -1.0(11) .
C6 C5 C10 C9 1.8(10) .
P1 C5 C10 C9 172.5(5) .
C16 C11 C12 C13 -1.3(10) .
P1 C11 C12 C13 178.5(5) .
C11 C12 C13 C14 0.4(10) .
C12 C13 C14 C15 -0.2(12) .
C13 C14 C15 C16 0.9(14) .
C12 C11 C16 C15 1.9(12) .
P1 C11 C16 C15 -177.8(7) .
C14 C15 C16 C11 -1.8(14) .
C22 C17 C18 C19 -0.2(9) .
P2 C17 C18 C19 -176.0(5) .
C17 C18 C19 C20 -0.8(10) .
C18 C19 C20 C21 0.5(10) .
C19 C20 C21 C22 0.9(10) .
C20 C21 C22 C17 -1.9(10) .
C18 C17 C22 C21 1.6(9) .
P2 C17 C22 C21 177.1(5) .
C28 C23 C24 C25 -0.4(10) .
P2 C23 C24 C25 168.7(5) .
C23 C24 C25 C26 0.1(11) .
C24 C25 C26 C27 0.1(12) .
C25 C26 C27 C28 0.1(12) .
C24 C23 C28 C27 0.5(9) .
P2 C23 C28 C27 -168.9(5) .
C26 C27 C28 C23 -0.4(11) .
N2 C29 C30 C31 169.2(5) .
C29 C30 C31 S2 170.2(4) .
C38 C33 C34 C35 -2.1(9) .
P3 C33 C34 C35 -173.4(5) .
C33 C34 C35 C36 1.7(10) .
C34 C35 C36 C37 -1.2(11) .
C35 C36 C37 C38 1.0(11) .
C36 C37 C38 C33 -1.3(10) .
C34 C33 C38 C37 1.9(9) .
P3 C33 C38 C37 172.8(5) .
C44 C39 C40 C41 -0.9(9) .
P3 C39 C40 C41 176.7(5) .
C39 C40 C41 C42 0.1(10) .
C40 C41 C42 C43 0.1(11) .
C41 C42 C43 C44 0.6(11) .
C40 C39 C44 C43 1.7(9) .
P3 C39 C44 C43 -176.2(5) .
C42 C43 C44 C39 -1.5(10) .
C50 C45 C46 C47 1.6(13) .
P4 C45 C46 C47 -178.8(7) .
C45 C46 C47 C48 2.6(13) .
C46 C47 C48 C49 -4.6(13) .
C47 C48 C49 C50 2.2(13) .
C48 C49 C50 C45 2.2(13) .
C46 C45 C50 C49 -4.1(14) .
P4 C45 C50 C49 176.4(7) .
C56 C51 C52 C53 -0.6(9) .
P4 C51 C52 C53 170.5(5) .
C51 C52 C53 C54 0.7(11) .
C52 C53 C54 C55 0.0(11) .
C53 C54 C55 C56 -0.7(11) .
C54 C55 C56 C51 0.8(10) .
C52 C51 C56 C55 -0.1(9) .
P4 C51 C56 C55 -171.9(5) .
C2 C1 N1 P2 80.6(6) .
C2 C1 N1 P1 -103.0(5) .
C30 C29 N2 P3 72.1(6) .
C30 C29 N2 P4 -114.4(5) .
C1 N1 P1 C5 -58.7(5) .
P2 N1 P1 C5 118.2(3) .
C1 N1 P1 C11 50.2(5) .
P2 N1 P1 C11 -132.9(3) .
C1 N1 P1 Fe2 -177.1(4) 1_565
P2 N1 P1 Fe2 -0.2(2) 1_565
C6 C5 P1 N1 -40.4(5) .
C10 C5 P1 N1 149.1(5) .
C6 C5 P1 C11 -149.5(5) .
C10 C5 P1 C11 39.9(6) .
C6 C5 P1 Fe2 54.7(5) 1_565
C10 C5 P1 Fe2 -115.8(5) 1_565
C16 C11 P1 N1 103.2(6) .
C12 C11 P1 N1 -76.5(6) .
C16 C11 P1 C5 -146.9(6) .
C12 C11 P1 C5 33.3(6) .
C16 C11 P1 Fe2 4.0(7) 1_565
C12 C11 P1 Fe2 -175.8(4) 1_565
C1 N1 P2 C17 47.1(5) .
P1 N1 P2 C17 -129.7(3) .
C1 N1 P2 C23 -66.4(5) .
P1 N1 P2 C23 116.7(3) .
C1 N1 P2 Fe2 177.1(4) 1_565
P1 N1 P2 Fe2 0.2(3) 1_565
C22 C17 P2 N1 -80.5(5) .
C18 C17 P2 N1 95.0(5) .
C22 C17 P2 C23 35.4(6) .
C18 C17 P2 C23 -149.0(5) .
C22 C17 P2 Fe2 171.0(4) 1_565
C18 C17 P2 Fe2 -13.5(6) 1_565
C28 C23 P2 N1 -46.3(5) .
C24 C23 P2 N1 144.5(5) .
C28 C23 P2 C17 -159.2(5) .
C24 C23 P2 C17 31.7(6) .
C28 C23 P2 Fe2 58.5(5) 1_565
C24 C23 P2 Fe2 -110.6(5) 1_565
C29 N2 P3 C39 40.2(5) .
P4 N2 P3 C39 -134.0(3) .
C29 N2 P3 C33 -73.4(5) .
P4 N2 P3 C33 112.4(3) .
C29 N2 P3 Fe1 167.3(4) .
P4 N2 P3 Fe1 -6.9(3) .
C44 C39 P3 N2 91.4(5) .
C40 C39 P3 N2 -86.3(6) .
C44 C39 P3 C33 -154.7(5) .
C40 C39 P3 C33 27.5(6) .
C44 C39 P3 Fe1 -18.1(6) .
C40 C39 P3 Fe1 164.2(4) .
C38 C33 P3 N2 149.7(5) .
C34 C33 P3 N2 -39.2(5) .
C38 C33 P3 C39 37.8(6) .
C34 C33 P3 C39 -151.1(5) .
C38 C33 P3 Fe1 -102.8(5) .
C34 C33 P3 Fe1 68.3(5) .
C29 N2 P4 C51 -43.7(5) .
P3 N2 P4 C51 130.5(3) .
C29 N2 P4 C45 65.0(5) .
P3 N2 P4 C45 -120.8(4) .
C29 N2 P4 Fe1 -168.2(4) .
P3 N2 P4 Fe1 6.0(2) .
C52 C51 P4 N2 136.2(5) .
C56 C51 P4 N2 -52.6(5) .
C52 C51 P4 C45 25.0(6) .
C56 C51 P4 C45 -163.8(5) .
C52 C51 P4 Fe1 -129.9(5) .
C56 C51 P4 Fe1 41.3(6) .
C46 C45 P4 N2 129.9(7) .
C50 C45 P4 N2 -50.6(8) .
C46 C45 P4 C51 -121.5(7) .
C50 C45 P4 C51 58.0(8) .
C46 C45 P4 Fe1 32.8(9) .
C50 C45 P4 Fe1 -147.8(6) .
C2 C3 S1 C4 66.4(6) .
C2 C3 S1 Fe1 177.8(4) .
C30 C31 S2 C32 61.6(5) .
C30 C31 S2 Fe2 173.3(4) .
N2 P3 Fe1 Cl1 88.96(17) .
C39 P3 Fe1 Cl1 -158.1(2) .
C33 P3 Fe1 Cl1 -24.4(2) .
N2 P3 Fe1 Cl2 -81.50(17) .
C39 P3 Fe1 Cl2 31.4(2) .
C33 P3 Fe1 Cl2 165.1(2) .
N2 P3 Fe1 S1 -176.84(17) .
C39 P3 Fe1 S1 -63.9(2) .
C33 P3 Fe1 S1 69.7(2) .
N2 P3 Fe1 P4 4.35(16) .
C39 P3 Fe1 P4 117.3(2) .
C33 P3 Fe1 P4 -109.1(2) .
C4 S1 Fe1 Cl1 164.7(4) .
C3 S1 Fe1 Cl1 59.0(2) .
C4 S1 Fe1 Cl2 -57.0(4) .
C3 S1 Fe1 Cl2 -162.7(2) .
C4 S1 Fe1 P3 53.4(4) .
C3 S1 Fe1 P3 -52.2(2) .
C4 S1 Fe1 P4 59.0(5) .
C3 S1 Fe1 P4 -46.7(4) .
N2 P4 Fe1 Cl1 -115.41(17) .
C51 P4 Fe1 Cl1 141.4(2) .
C45 P4 Fe1 Cl1 -7.7(4) .
N2 P4 Fe1 Cl2 105.34(17) .
C51 P4 Fe1 Cl2 2.1(2) .
C45 P4 Fe1 Cl2 -147.0(4) .
N2 P4 Fe1 P3 -4.28(16) .
C51 P4 Fe1 P3 -107.5(2) .
C45 P4 Fe1 P3 103.4(4) .
N2 P4 Fe1 S1 -10.2(4) .
C51 P4 Fe1 S1 -113.4(4) .
C45 P4 Fe1 S1 97.4(5) .
C32 S2 Fe2 Cl4 -59.7(3) .
C31 S2 Fe2 Cl4 -167.5(2) .
C32 S2 Fe2 Cl3 160.3(3) .
C31 S2 Fe2 Cl3 52.5(2) .
C32 S2 Fe2 P2 52.5(3) 1_545
C31 S2 Fe2 P2 -55.3(2) 1_545
C32 S2 Fe2 P1 63.7(5) 1_545
C31 S2 Fe2 P1 -44.1(4) 1_545
